data_2229918
loop_
_publ_author_name
'Zhang, Jing'
'Li, Ping'
'Liu, Zhi-Hong'
'Ng, Seik Weng'

_publ_section_title
;
 Hemipotassium hemirubidium digallium(III) manganese(II)
 tris(phosphate) dihydrate
;
_journal_coeditor_code BR2164
_journal_issue 5
_journal_name_full 'Acta Crystallographica Section E'
_journal_page_first i30
_journal_paper_doi 10.1107/S160053681101258X
_journal_volume 67
_journal_year 2011
_chemical_formula_iupac 'K0.5 Rb0.5 [Ga2 Mn (P O4)3 (H2 O)2]'
_chemical_formula_structural 'K0.5 Rb0.5 Ga2 Mn (P O4)3 (H2 O)2'
_chemical_formula_sum 'Ga2 H4 K0.5 Mn O14 P3 Rb0.5'
_chemical_formula_weight 577.61
_chemical_name_systematic
;
Hemipotassium hemirubidium digallium(III) manganese(II) tris(phosphate)
dihydrate
;
_space_group_IT_number 15
_symmetry_cell_setting monoclinic
_symmetry_space_group_name_Hall '-C 2yc'
_symmetry_space_group_name_H-M 'C 1 2/c 1'
_atom_sites_solution_hydrogens difmap
_atom_sites_solution_primary direct
_atom_sites_solution_secondary difmap
_audit_creation_method SHELXL-97
_cell_angle_alpha 90.00
_cell_angle_beta 108.5270(10)
_cell_angle_gamma 90.00
_cell_formula_units_Z 4
_cell_length_a 13.5504(12)
_cell_length_b 10.2965(9)
_cell_length_c 8.9072(8)
_cell_measurement_reflns_used 4099
_cell_measurement_temperature 295(2)
_cell_measurement_theta_max 28.6206
_cell_measurement_theta_min 2.5349
_cell_volume 1178.34(18)
_computing_cell_refinement 'SAINT (Bruker, 2005)'
_computing_data_collection 'APEX2 (Bruker, 2005)'
_computing_data_reduction 'SAINT (Bruker, 2005)'
_computing_molecular_graphics 'X-SEED (Barbour, 2001)'
_computing_publication_material 'publCIF (Westrip, 2010)'
_computing_structure_refinement 'SHELXL97 (Sheldrick, 2008)'
_computing_structure_solution 'SHELXS97 (Sheldrick, 2008)'
_diffrn_ambient_temperature 295(2)
_diffrn_measured_fraction_theta_full 0.999
_diffrn_measured_fraction_theta_max 0.999
_diffrn_measurement_device_type 'Bruker SMART APEX'
_diffrn_measurement_method \w
_diffrn_radiation_monochromator graphite
_diffrn_radiation_source 'fine-focus sealed tube'
_diffrn_radiation_type MoK\a
_diffrn_radiation_wavelength 0.71073
_diffrn_reflns_av_R_equivalents 0.0365
_diffrn_reflns_av_sigmaI/netI 0.0284
_diffrn_reflns_limit_h_max 17
_diffrn_reflns_limit_h_min -17
_diffrn_reflns_limit_k_max 13
_diffrn_reflns_limit_k_min -13
_diffrn_reflns_limit_l_max 11
_diffrn_reflns_limit_l_min -11
_diffrn_reflns_number 6267
_diffrn_reflns_theta_full 27.50
_diffrn_reflns_theta_max 27.50
_diffrn_reflns_theta_min 2.53
_diffrn_standards_number 0
_exptl_absorpt_coefficient_mu 8.311
_exptl_absorpt_correction_T_max 0.1590
_exptl_absorpt_correction_T_min 0.1177
_exptl_absorpt_correction_type multi-scan
_exptl_absorpt_process_details '(SADABS; Sheldrick, 1996)'
_exptl_crystal_colour Colorless
_exptl_crystal_density_diffrn 3.256
_exptl_crystal_density_method 'not measured'
_exptl_crystal_description Block
_exptl_crystal_F_000 1104
_exptl_crystal_size_max 0.45
_exptl_crystal_size_mid 0.40
_exptl_crystal_size_min 0.35
_refine_diff_density_max 0.631
_refine_diff_density_min -0.749
_refine_ls_extinction_method none
_refine_ls_goodness_of_fit_ref 1.040
_refine_ls_hydrogen_treatment constr
_refine_ls_matrix_type full
_refine_ls_number_parameters 103
_refine_ls_number_reflns 1348
_refine_ls_number_restraints 2
_refine_ls_restrained_S_all 1.039
_refine_ls_R_factor_all 0.0262
_refine_ls_R_factor_gt 0.0233
_refine_ls_shift/su_max 0.001
_refine_ls_shift/su_mean 0.001
_refine_ls_structure_factor_coef Fsqd
_refine_ls_weighting_details 'calc w=1/[\s^2^(Fo^2^)+(0.0391P)^2^+2.8102P] where P=(Fo^2^+2Fc^2^)/3'
_refine_ls_weighting_scheme calc
_refine_ls_wR_factor_gt 0.0640
_refine_ls_wR_factor_ref 0.0652
_reflns_number_gt 1239
_reflns_number_total 1348
_reflns_threshold_expression I>2\s(I)
_cod_data_source_file br2164.cif
_cod_data_source_block I
_cod_original_sg_symbol_H-M 'C 2/c'
_cod_original_formula_sum 'Ga2 H4 K0.50 Mn O14 P3 Rb0.50'
_cod_database_code 2229918
_cod_database_fobs_code 2229918

loop_
_symmetry_equiv_pos_as_xyz
'x, y, z'
'-x, y, -z+1/2'
'x+1/2, y+1/2, z'
'-x+1/2, y+1/2, -z+1/2'
'-x, -y, -z'
'x, -y, z-1/2'
'-x+1/2, -y+1/2, -z'
'x+1/2, -y+1/2, z-1/2'

loop_
_atom_site_type_symbol
_atom_site_label
_atom_site_fract_x
_atom_site_fract_y
_atom_site_fract_z
_atom_site_U_iso_or_equiv
_atom_site_adp_type
_atom_site_calc_flag
_atom_site_refinement_flags
_atom_site_occupancy
_atom_site_disorder_assembly
_atom_site_disorder_group
Rb Rb1 0.5000 0.86132(6) 0.7500 0.03306(18) Uani d SP 0.50 . .
Ga Ga1 0.32950(2) 0.57498(3) 0.42741(3) 0.01061(11) Uani d . 1 . .
Mn Mn1 0.0000 0.28198(6) 0.2500 0.01443(15) Uani d S 1 . .
K K1 0.5000 0.86132(6) 0.7500 0.03306(18) Uani d SP 0.50 . .
P P1 0.5000 0.49997(9) 0.7500 0.0106(2) Uani d S 1 . .
P P2 0.21012(6) 0.37336(7) 0.17422(8) 0.01171(16) Uani d . 1 . .
O O1 0.44106(16) 0.59068(19) 0.6149(2) 0.0150(4) Uani d . 1 . .
O O2 0.42851(16) 0.40472(19) 0.8014(2) 0.0154(4) Uani d . 1 . .
O O3 0.29213(16) 0.41300(18) 0.3344(2) 0.0146(4) Uani d . 1 . .
O O4 0.10038(17) 0.3988(2) 0.1749(3) 0.0198(4) Uani d . 1 . .
O O5 0.23416(16) 0.22845(19) 0.1603(2) 0.0156(4) Uani d . 1 . .
O O6 0.22740(16) 0.45222(19) 0.0373(2) 0.0148(4) Uani d . 1 . .
O O1w -0.11223(19) 0.3043(2) 0.0069(3) 0.0263(5) Uani d D 1 . .
H H1 -0.146(3) 0.237(3) -0.033(5) 0.039 Uiso d D 1 . .
H H2 -0.154(3) 0.366(3) -0.001(5) 0.039 Uiso d D 1 . .

loop_
_atom_site_aniso_label
_atom_site_aniso_U_11
_atom_site_aniso_U_22
_atom_site_aniso_U_33
_atom_site_aniso_U_12
_atom_site_aniso_U_13
_atom_site_aniso_U_23
Rb1 0.0418(4) 0.0181(3) 0.0425(4) 0.000 0.0179(3) 0.000
Ga1 0.01323(18) 0.01036(17) 0.00716(17) 0.00043(10) 0.00172(12) 0.00000(10)
Mn1 0.0166(3) 0.0129(3) 0.0145(3) 0.000 0.0059(2) 0.000
K1 0.0418(4) 0.0181(3) 0.0425(4) 0.000 0.0179(3) 0.000
P1 0.0127(4) 0.0117(4) 0.0067(4) 0.000 0.0021(3) 0.000
P2 0.0142(4) 0.0121(3) 0.0088(3) -0.0013(3) 0.0036(3) -0.0006(2)
O1 0.0181(10) 0.0163(10) 0.0072(9) -0.0007(8) -0.0010(7) 0.0015(7)
O2 0.0182(10) 0.0134(9) 0.0165(10) -0.0009(8) 0.0081(8) 0.0005(8)
O3 0.0213(11) 0.0110(9) 0.0101(9) -0.0030(8) 0.0028(8) -0.0027(7)
O4 0.0176(10) 0.0203(10) 0.0232(11) 0.0004(8) 0.0088(9) 0.0042(9)
O5 0.0202(10) 0.0115(9) 0.0147(9) -0.0038(8) 0.0048(8) -0.0038(7)
O6 0.0196(10) 0.0146(9) 0.0118(9) 0.0006(8) 0.0072(8) 0.0026(7)
O1w 0.0286(13) 0.0226(11) 0.0204(11) 0.0018(10) -0.0025(9) -0.0040(9)

loop_
_atom_type_symbol
_atom_type_description
_atom_type_scat_dispersion_real
_atom_type_scat_dispersion_imag
_atom_type_scat_source
H H 0.0000 0.0000 'International Tables Vol C Tables 4.2.6.8 and 6.1.1.4'
O O 0.0106 0.0060 'International Tables Vol C Tables 4.2.6.8 and 6.1.1.4'
P P 0.1023 0.0942 'International Tables Vol C Tables 4.2.6.8 and 6.1.1.4'
K K 0.2009 0.2494 'International Tables Vol C Tables 4.2.6.8 and 6.1.1.4'
Mn Mn 0.3368 0.7283 'International Tables Vol C Tables 4.2.6.8 and 6.1.1.4'
Ga Ga 0.2307 1.6083 'International Tables Vol C Tables 4.2.6.8 and 6.1.1.4'
Rb Rb -0.9393 2.9676 'International Tables Vol C Tables 4.2.6.8 and 6.1.1.4'

loop_
_geom_angle_atom_site_label_1
_geom_angle_atom_site_label_2
_geom_angle_atom_site_label_3
_geom_angle_site_symmetry_1
_geom_angle_site_symmetry_3
_geom_angle
_geom_angle_publ_flag
O4 Rb1 O4 8_566 7_566 68.95(8) ?
O4 Rb1 O1 8_566 . 138.43(6) ?
O4 Rb1 O1 7_566 . 139.75(6) ?
O4 Rb1 O1 8_566 2_656 139.75(6) ?
O4 Rb1 O1 7_566 2_656 138.43(6) ?
O1 Rb1 O1 . 2_656 47.11(7) ?
O4 Rb1 O1w 8_566 4 68.68(6) ?
O4 Rb1 O1w 7_566 4 131.90(6) ?
O1 Rb1 O1w . 4 70.81(6) ?
O1 Rb1 O1w 2_656 4 89.44(6) ?
O4 Rb1 O1w 8_566 3_556 131.90(6) ?
O4 Rb1 O1w 7_566 3_556 68.68(6) ?
O1 Rb1 O1w . 3_556 89.44(6) ?
O1 Rb1 O1w 2_656 3_556 70.81(6) ?
O1w Rb1 O1w 4 3_556 158.73(9) ?
O4 Rb1 O6 8_566 3_556 65.17(5) ?
O4 Rb1 O6 7_566 3_556 88.43(6) ?
O1 Rb1 O6 . 3_556 127.06(5) ?
O1 Rb1 O6 2_656 3_556 83.95(5) ?
O1w Rb1 O6 4 3_556 93.74(5) ?
O1w Rb1 O6 3_556 3_556 92.00(5) ?
O4 Rb1 O6 8_566 4 88.43(6) ?
O4 Rb1 O6 7_566 4 65.17(5) ?
O1 Rb1 O6 . 4 83.95(5) ?
O1 Rb1 O6 2_656 4 127.06(5) ?
O1w Rb1 O6 4 4 92.00(5) ?
O1w Rb1 O6 3_556 4 93.74(5) ?
O6 Rb1 O6 3_556 4 148.53(7) ?
O4 Rb1 O5 8_566 6_566 131.58(5) ?
O4 Rb1 O5 7_566 6_566 76.41(5) ?
O1 Rb1 O5 . 6_566 63.43(5) ?
O1 Rb1 O5 2_656 6_566 88.32(5) ?
O1w Rb1 O5 4 6_566 118.20(5) ?
O1w Rb1 O5 3_556 6_566 55.36(5) ?
O6 Rb1 O5 3_556 6_566 147.08(4) ?
O6 Rb1 O5 4 6_566 45.70(4) ?
O4 Rb1 O5 8_566 5_666 76.41(5) ?
O4 Rb1 O5 7_566 5_666 131.58(6) ?
O1 Rb1 O5 . 5_666 88.32(5) ?
O1 Rb1 O5 2_656 5_666 63.43(5) ?
O1w Rb1 O5 4 5_666 55.36(5) ?
O1w Rb1 O5 3_556 5_666 118.20(5) ?
O6 Rb1 O5 3_556 5_666 45.70(4) ?
O6 Rb1 O5 4 5_666 147.08(4) ?
O5 Rb1 O5 6_566 5_666 149.86(6) ?
O4 Rb1 O4 8_566 4 74.01(6) ?
O4 Rb1 O4 7_566 4 95.69(5) ?
O1 Rb1 O4 . 4 73.69(5) ?
O1 Rb1 O4 2_656 4 118.48(5) ?
O1w Rb1 O4 4 4 51.14(5) ?
O1w Rb1 O4 3_556 4 131.83(5) ?
O6 Rb1 O4 3_556 4 134.28(5) ?
O6 Rb1 O4 4 4 40.88(5) ?
O5 Rb1 O4 6_566 4 77.00(5) ?
O5 Rb1 O4 5_666 4 106.30(5) ?
O4 Rb1 O4 8_566 3_556 95.69(5) ?
O4 Rb1 O4 7_566 3_556 74.01(6) ?
O1 Rb1 O4 . 3_556 118.48(5) ?
O1 Rb1 O4 2_656 3_556 73.69(5) ?
O1w Rb1 O4 4 3_556 131.83(5) ?
O1w Rb1 O4 3_556 3_556 51.14(5) ?
O6 Rb1 O4 3_556 3_556 40.88(5) ?
O6 Rb1 O4 4 3_556 134.28(5) ?
O5 Rb1 O4 6_566 3_556 106.30(5) ?
O5 Rb1 O4 5_666 3_556 77.00(5) ?
O4 Rb1 O4 4 3_556 167.72(7) ?
O5 Ga1 O3 4 . 123.61(9) ?
O5 Ga1 O1 4 . 116.06(9) ?
O3 Ga1 O1 . . 120.26(9) ?
O5 Ga1 O6 4 6_566 91.40(9) ?
O3 Ga1 O6 . 6_566 87.64(9) ?
O1 Ga1 O6 . 6_566 93.74(9) ?
O5 Ga1 O2 4 6_565 88.85(8) ?
O3 Ga1 O2 . 6_565 88.85(9) ?
O1 Ga1 O2 . 6_565 89.78(9) ?
O6 Ga1 O2 6_566 6_565 175.95(8) ?
O4 Mn1 O4 . 2 109.28(12) ?
O4 Mn1 O1w . . 86.67(9) ?
O4 Mn1 O1w 2 . 86.48(9) ?
O4 Mn1 O1w . 2 86.48(9) ?
O4 Mn1 O1w 2 2 86.67(9) ?
O1w Mn1 O1w . 2 168.14(13) ?
O4 Mn1 O2 . 8_455 157.23(8) ?
O4 Mn1 O2 2 8_455 93.49(8) ?
O1w Mn1 O2 . 8_455 94.61(8) ?
O1w Mn1 O2 2 8_455 95.46(8) ?
O4 Mn1 O2 . 7_556 93.49(8) ?
O4 Mn1 O2 2 7_556 157.23(8) ?
O1w Mn1 O2 . 7_556 95.46(8) ?
O1w Mn1 O2 2 7_556 94.61(8) ?
O2 Mn1 O2 8_455 7_556 63.75(10) ?

loop_
_geom_bond_atom_site_label_1
_geom_bond_atom_site_label_2
_geom_bond_site_symmetry_2
_geom_bond_distance
_geom_bond_publ_flag
Rb1 O1 . 3.040(2) ?
Rb1 O1 2_656 3.040(2) ?
Rb1 O4 4 3.613(2) ?
Rb1 O4 7_566 2.996(2) ?
Rb1 O4 8_566 2.996(2) ?
Rb1 O5 5_666 3.555(2) ?
Rb1 O5 6_566 3.555(2) ?
Rb1 O6 3_556 3.451(2) ?
Rb1 O6 4 3.451(2) ?
Rb1 O4 3_556 3.613(2) ?
Rb1 O1w 4 3.178(3) ?
Rb1 O1w 3_556 3.178(3) ?
Ga1 O1 . 1.870(2) ?
Ga1 O2 6_565 2.015(2) ?
Ga1 O3 . 1.860(2) ?
Ga1 O5 4 1.850(2) ?
Ga1 O6 6_566 1.952(2) ?
Mn1 O2 7_556 2.264(2) ?
Mn1 O2 8_455 2.264(2) ?
Mn1 O4 . 2.079(2) ?
Mn1 O4 2 2.079(2) ?
Mn1 O1w . 2.228(2) ?
Mn1 O1w 2 2.228(2) ?
P1 O1 . 1.532(2) ?
P1 O1 2_656 1.532(2) ?
P1 O2 . 1.546(2) ?
P1 O2 2_656 1.546(2) ?
P2 O4 . 1.512(2) ?
P2 O5 . 1.541(2) ?
P2 O6 . 1.543(2) ?
P2 O3 . 1.558(2) ?
O1w H1 . 0.84(3) ?
O1w H2 . 0.84(3) ?

loop_
_geom_hbond_atom_site_label_D
_geom_hbond_atom_site_label_H
_geom_hbond_atom_site_label_A
_geom_hbond_site_symmetry_A
_geom_hbond_distance_DH
_geom_hbond_distance_HA
_geom_hbond_distance_DA
_geom_hbond_angle_DHA
_geom_hbond_publ_flag
O1w H1 O3 8_455 0.84(3) 1.97(2) 2.790(3) 166(4) yes
O1w H2 O6 5_565 0.84(3) 2.10(2) 2.913(3) 165(4) yes
